data_4087250
loop_
_publ_author_name
'Hazra, Susanta'
'Deb, Mayukh'
'Singh, Jatinder'
'Elias, Anil J.'

_publ_section_title
;
 Picolinamide as a Directing Group on Metal Sandwich Compounds: sp2 C--H
 Bond Activation and sp3 C--H Bond Oxidation
;
_journal_name_full Organometallics
_journal_paper_doi 10.1021/acs.organomet.7b00143
_journal_year 2017
_chemical_formula_moiety 'C55 H44 Cl3 Co N2 O3'
_chemical_formula_sum 'C55 H44 Cl3 Co N2 O3'
_chemical_formula_weight 946.20
_chemical_name_systematic
; 
 ? 
;
_space_group_IT_number 14
_symmetry_cell_setting monoclinic
_symmetry_space_group_name_Hall '-P 2yn'
_symmetry_space_group_name_H-M 'P 1 21/n 1'
_atom_sites_solution_hydrogens geom
_atom_sites_solution_primary direct
_atom_sites_solution_secondary difmap
_audit_creation_method SHELXL-97
_cell_angle_alpha 90.00
_cell_angle_beta 96.851(5)
_cell_angle_gamma 90.00
_cell_formula_units_Z 4
_cell_length_a 11.094(3)
_cell_length_b 15.601(4)
_cell_length_c 26.287(7)
_cell_measurement_reflns_used 1737
_cell_measurement_temperature 293(2)
_cell_measurement_theta_max 18.75
_cell_measurement_theta_min 2.32
_cell_volume 4517(2)
_computing_cell_refinement 'Bruker SMART'
_computing_data_collection 'Bruker SMART'
_computing_data_reduction 'Bruker SAINT'
_computing_molecular_graphics 'Bruker SHELXTL'
_computing_publication_material 'Bruker SHELXTL'
_computing_structure_refinement 'SHELXL-97 (Sheldrick, 1997)'
_computing_structure_solution 'SHELXS-97 (Sheldrick, 1990)'
_diffrn_ambient_temperature 293(2)
_diffrn_measured_fraction_theta_full 0.998
_diffrn_measured_fraction_theta_max 0.998
_diffrn_measurement_device_type 'CCD area detector'
_diffrn_measurement_method 'phi and omega scans'
_diffrn_radiation_monochromator graphite
_diffrn_radiation_source 'fine-focus sealed tube'
_diffrn_radiation_type MoK\a
_diffrn_radiation_wavelength 0.71073
_diffrn_reflns_av_R_equivalents 0.1155
_diffrn_reflns_av_sigmaI/netI 0.1540
_diffrn_reflns_limit_h_max 13
_diffrn_reflns_limit_h_min -13
_diffrn_reflns_limit_k_max 18
_diffrn_reflns_limit_k_min -17
_diffrn_reflns_limit_l_max 18
_diffrn_reflns_limit_l_min -31
_diffrn_reflns_number 22887
_diffrn_reflns_theta_full 25.00
_diffrn_reflns_theta_max 25.00
_diffrn_reflns_theta_min 1.56
_exptl_absorpt_coefficient_mu 0.606
_exptl_absorpt_correction_T_max 0.910
_exptl_absorpt_correction_T_min 0.872
_exptl_absorpt_correction_type multi-scan
_exptl_absorpt_process_details '(SADABS; Bruker, 2000)'
_exptl_crystal_colour red
_exptl_crystal_density_diffrn 1.391
_exptl_crystal_density_method 'not measured'
_exptl_crystal_description block
_exptl_crystal_F_000 1960.0
_exptl_crystal_size_max 0.238
_exptl_crystal_size_mid 0.189
_exptl_crystal_size_min 0.156
_refine_diff_density_max 0.548
_refine_diff_density_min -0.710
_refine_diff_density_rms 0.086
_refine_ls_extinction_method none
_refine_ls_goodness_of_fit_ref 0.946
_refine_ls_hydrogen_treatment mixed
_refine_ls_matrix_type full
_refine_ls_number_parameters 579
_refine_ls_number_reflns 7941
_refine_ls_number_restraints 0
_refine_ls_restrained_S_all 0.946
_refine_ls_R_factor_all 0.1612
_refine_ls_R_factor_gt 0.0776
_refine_ls_shift/su_max 0.000
_refine_ls_shift/su_mean 0.000
_refine_ls_structure_factor_coef Fsqd
_refine_ls_weighting_details 'calc w=1/[\s^2^(Fo^2^)+(0.0813P)^2^+0.0000P] where P=(Fo^2^+2Fc^2^)/3'
_refine_ls_weighting_scheme calc
_refine_ls_wR_factor_gt 0.1586
_refine_ls_wR_factor_ref 0.1892
_reflns_number_gt 4073
_reflns_number_total 7961
_reflns_threshold_expression >2sigma(I)
_cod_data_source_file om7b00143_si_002.cif
_cod_data_source_block 4d
_cod_depositor_comments
;
The following automatic conversions were performed:

'_symmetry_cell_setting' value 'Monoclinic' changed to 'monoclinic'
according to
/home/data/users/saulius/crontab/automatic-downloads/rss-feeds/ACS/lib/dictionaries/cif_core.dic
dictionary named 'cif_core.dic' version 2.4.2 from 2011-04-26.

Automatic conversion script
Id: cif_fix_values 4973 2017-02-22 13:04:09Z antanas 
;
_cod_original_sg_symbol_Hall -P2yn
_cod_original_sg_symbol_H-M P2(1)/n
_cod_database_code 4087250

loop_
_symmetry_equiv_pos_as_xyz
'x, y, z'
'-x+1/2, y+1/2, -z+1/2'
'-x, -y, -z'
'x-1/2, -y-1/2, z-1/2'

loop_
_atom_site_label
_atom_site_type_symbol
_atom_site_fract_x
_atom_site_fract_y
_atom_site_fract_z
_atom_site_U_iso_or_equiv
_atom_site_adp_type
_atom_site_occupancy
_atom_site_symmetry_multiplicity
_atom_site_calc_flag
_atom_site_refinement_flags
Cl1 Cl 0.4565(2) 0.50595(16) 0.23837(11) 0.1246(9) Uani 1 1 d .
Cl2 Cl 0.5561(2) 0.34407(12) 0.21050(10) 0.1182(9) Uani 1 1 d .
Cl3 Cl 0.7116(2) 0.47053(14) 0.26303(10) 0.1112(8) Uani 1 1 d .
Co1 Co 0.60032(6) 0.23180(4) -0.01107(3) 0.0323(2) Uani 1 1 d .
O1 O 0.5271(4) 0.1518(2) 0.20399(16) 0.0604(12) Uani 1 1 d .
O2 O 1.1024(4) 0.2031(3) 0.18945(18) 0.0630(12) Uani 1 1 d .
O3 O -0.0033(4) 0.0647(3) -0.0634(2) 0.0737(14) Uani 1 1 d .
N1 N 0.3732(4) -0.0376(3) 0.15890(18) 0.0443(12) Uani 1 1 d .
N2 N 0.4781(4) 0.1002(2) 0.12379(19) 0.0418(12) Uani 1 1 d .
H2 H 0.4536 0.0551 0.1068 0.050 Uiso 1 1 calc R
C1 C 0.5632(5) 0.1501(3) 0.0468(2) 0.0327(13) Uani 1 1 d .
C2 C 0.6915(5) 0.1461(3) 0.0428(2) 0.0359(14) Uani 1 1 d .
C3 C 0.7037(5) 0.1214(3) -0.0076(2) 0.0388(14) Uani 1 1 d .
H3 H 0.7807 0.1146 -0.0219 0.047 Uiso 1 1 calc R
C4 C 0.5871(5) 0.1058(3) -0.0341(2) 0.0408(14) Uani 1 1 d .
H4 H 0.5706 0.0861 -0.0697 0.049 Uiso 1 1 calc R
C5 C 0.4973(5) 0.1237(3) -0.0010(2) 0.0346(13) Uani 1 1 d .
C6 C 0.5259(4) 0.3190(3) -0.0611(2) 0.0324(13) Uani 1 1 d .
C7 C 0.6598(4) 0.3254(3) -0.0541(2) 0.0328(13) Uani 1 1 d .
C8 C 0.6567(5) 0.3526(3) -0.0009(2) 0.0348(14) Uani 1 1 d .
C9 C 0.5229(4) 0.3468(3) -0.0081(2) 0.0336(13) Uani 1 1 d .
C10 C 0.4353(5) 0.3109(3) -0.1064(2) 0.0368(14) Uani 1 1 d .
C11 C 0.3371(5) 0.3676(3) -0.1142(3) 0.0467(16) Uani 1 1 d .
H11 H 0.3258 0.4086 -0.0896 0.056 Uiso 1 1 calc R
C12 C 0.2566(5) 0.3627(4) -0.1586(3) 0.0607(19) Uani 1 1 d .
H12 H 0.1917 0.4007 -0.1635 0.073 Uiso 1 1 calc R
C13 C 0.2708(6) 0.3025(4) -0.1958(3) 0.0598(18) Uani 1 1 d .
H13 H 0.2164 0.2995 -0.2256 0.072 Uiso 1 1 calc R
C14 C 0.3670(6) 0.2474(4) -0.1879(3) 0.0604(18) Uani 1 1 d .
H14 H 0.3778 0.2063 -0.2126 0.072 Uiso 1 1 calc R
C15 C 0.4478(5) 0.2515(3) -0.1443(2) 0.0493(16) Uani 1 1 d .
H15 H 0.5126 0.2134 -0.1402 0.059 Uiso 1 1 calc R
C16 C 0.7523(5) 0.3202(3) -0.0895(2) 0.0363(14) Uani 1 1 d .
C17 C 0.7239(6) 0.3409(3) -0.1410(3) 0.0506(16) Uani 1 1 d .
H17 H 0.6456 0.3587 -0.1530 0.061 Uiso 1 1 calc R
C18 C 0.8095(7) 0.3355(4) -0.1745(3) 0.066(2) Uani 1 1 d .
H18 H 0.7882 0.3485 -0.2090 0.080 Uiso 1 1 calc R
C19 C 0.9259(8) 0.3113(4) -0.1577(4) 0.073(2) Uani 1 1 d .
H19 H 0.9834 0.3077 -0.1806 0.088 Uiso 1 1 calc R
C20 C 0.9575(6) 0.2923(4) -0.1070(3) 0.069(2) Uani 1 1 d .
H20 H 1.0370 0.2768 -0.0954 0.083 Uiso 1 1 calc R
C21 C 0.8711(6) 0.2961(4) -0.0727(3) 0.0560(18) Uani 1 1 d .
H21 H 0.8929 0.2825 -0.0384 0.067 Uiso 1 1 calc R
C22 C 0.7475(4) 0.3888(3) 0.0386(2) 0.0328(13) Uani 1 1 d .
C23 C 0.7482(5) 0.3721(3) 0.0905(2) 0.0398(14) Uani 1 1 d .
H23 H 0.6909 0.3347 0.1011 0.048 Uiso 1 1 calc R
C24 C 0.8321(5) 0.4096(3) 0.1264(2) 0.0496(16) Uani 1 1 d .
H24 H 0.8316 0.3975 0.1610 0.060 Uiso 1 1 calc R
C25 C 0.9171(5) 0.4654(4) 0.1109(3) 0.0558(18) Uani 1 1 d .
H25 H 0.9744 0.4908 0.1350 0.067 Uiso 1 1 calc R
C26 C 0.9169(5) 0.4834(4) 0.0599(3) 0.0579(18) Uani 1 1 d .
H26 H 0.9736 0.5216 0.0496 0.070 Uiso 1 1 calc R
C27 C 0.8338(5) 0.4455(3) 0.0237(3) 0.0477(16) Uani 1 1 d .
H27 H 0.8353 0.4577 -0.0108 0.057 Uiso 1 1 calc R
C28 C 0.4271(5) 0.3693(3) 0.0230(2) 0.0398(15) Uani 1 1 d .
C29 C 0.3108(5) 0.3336(3) 0.0120(2) 0.0461(16) Uani 1 1 d .
H29 H 0.2952 0.2954 -0.0152 0.055 Uiso 1 1 calc R
C30 C 0.2195(6) 0.3545(4) 0.0410(3) 0.063(2) Uani 1 1 d .
H30 H 0.1424 0.3312 0.0330 0.075 Uiso 1 1 calc R
C31 C 0.2424(8) 0.4098(5) 0.0817(3) 0.082(3) Uani 1 1 d .
H31 H 0.1817 0.4214 0.1022 0.099 Uiso 1 1 calc R
C32 C 0.3547(8) 0.4482(5) 0.0925(3) 0.080(2) Uani 1 1 d .
H32 H 0.3688 0.4873 0.1192 0.096 Uiso 1 1 calc R
C33 C 0.4470(6) 0.4275(4) 0.0626(2) 0.0542(17) Uani 1 1 d .
H33 H 0.5227 0.4533 0.0696 0.065 Uiso 1 1 calc R
C34 C 0.7969(5) 0.1631(3) 0.0817(2) 0.0378(14) Uani 1 1 d .
C35 C 0.7960(5) 0.1535(3) 0.1344(3) 0.0516(17) Uani 1 1 d .
H35 H 0.7243 0.1361 0.1463 0.062 Uiso 1 1 calc R
C36 C 0.8972(5) 0.1688(3) 0.1701(2) 0.0479(16) Uani 1 1 d .
H36 H 0.8923 0.1633 0.2050 0.057 Uiso 1 1 calc R
C37 C 1.0039(5) 0.1921(3) 0.1524(3) 0.0418(15) Uani 1 1 d .
C38 C 1.0097(5) 0.2023(3) 0.1007(3) 0.0487(16) Uani 1 1 d .
H38 H 1.0821 0.2190 0.0891 0.058 Uiso 1 1 calc R
C39 C 0.9076(5) 0.1879(3) 0.0663(2) 0.0484(16) Uani 1 1 d .
H39 H 0.9130 0.1949 0.0315 0.058 Uiso 1 1 calc R
C40 C 1.2176(5) 0.2112(4) 0.1722(3) 0.071(2) Uani 1 1 d .
H40A H 1.2315 0.1634 0.1507 0.106 Uiso 1 1 calc R
H40B H 1.2792 0.2124 0.2012 0.106 Uiso 1 1 calc R
H40C H 1.2206 0.2635 0.1531 0.106 Uiso 1 1 calc R
C41 C 0.3653(5) 0.1108(3) -0.0168(2) 0.0409(14) Uani 1 1 d .
C42 C 0.2791(5) 0.1064(3) 0.0171(2) 0.0472(16) Uani 1 1 d .
H42 H 0.3037 0.1133 0.0519 0.057 Uiso 1 1 calc R
C43 C 0.1568(5) 0.0919(4) 0.0007(3) 0.0515(17) Uani 1 1 d .
H43 H 0.1011 0.0899 0.0245 0.062 Uiso 1 1 calc R
C44 C 0.1186(6) 0.0806(4) -0.0499(3) 0.0556(18) Uani 1 1 d .
C45 C 0.2028(6) 0.0860(4) -0.0853(3) 0.072(2) Uani 1 1 d .
H45 H 0.1780 0.0798 -0.1202 0.087 Uiso 1 1 calc R
C46 C 0.3228(6) 0.1004(4) -0.0678(3) 0.0636(19) Uani 1 1 d .
H46 H 0.3783 0.1033 -0.0917 0.076 Uiso 1 1 calc R
C47 C -0.0428(6) 0.0417(5) -0.1140(3) 0.087(3) Uani 1 1 d .
H47A H -0.0416 0.0912 -0.1357 0.130 Uiso 1 1 calc R
H47B H -0.1239 0.0195 -0.1162 0.130 Uiso 1 1 calc R
H47C H 0.0102 -0.0014 -0.1250 0.130 Uiso 1 1 calc R
C48 C 0.5082(5) 0.1759(3) 0.0939(2) 0.0390(14) Uani 1 1 d .
H48A H 0.5648 0.2121 0.1152 0.047 Uiso 1 1 calc R
H48B H 0.4350 0.2089 0.0841 0.047 Uiso 1 1 calc R
C49 C 0.4855(5) 0.0954(3) 0.1745(2) 0.0400(14) Uani 1 1 d .
C50 C 0.4345(5) 0.0131(3) 0.1940(2) 0.0373(14) Uani 1 1 d .
C51 C 0.4506(6) -0.0046(4) 0.2448(3) 0.0601(18) Uani 1 1 d .
H51 H 0.4930 0.0329 0.2680 0.072 Uiso 1 1 calc R
C52 C 0.4018(7) -0.0808(5) 0.2615(3) 0.090(3) Uani 1 1 d .
H52 H 0.4136 -0.0963 0.2959 0.108 Uiso 1 1 calc R
C53 C 0.3365(6) -0.1321(4) 0.2264(3) 0.067(2) Uani 1 1 d .
H53 H 0.3002 -0.1820 0.2366 0.080 Uiso 1 1 calc R
C54 C 0.3255(5) -0.1089(3) 0.1763(3) 0.0547(17) Uani 1 1 d .
H54 H 0.2820 -0.1449 0.1526 0.066 Uiso 1 1 calc R
C55 C 0.5841(7) 0.4547(4) 0.2185(3) 0.088(2) Uani 1 1 d .
H55 H 0.5999 0.4791 0.1855 0.105 Uiso 1 1 calc R

loop_
_atom_site_aniso_label
_atom_site_aniso_U_11
_atom_site_aniso_U_22
_atom_site_aniso_U_33
_atom_site_aniso_U_23
_atom_site_aniso_U_13
_atom_site_aniso_U_12
Cl1 0.129(2) 0.1108(18) 0.127(2) -0.0219(16) -0.0127(18) 0.0385(15)
Cl2 0.168(2) 0.0560(12) 0.126(2) -0.0057(13) -0.0015(19) -0.0065(13)
Cl3 0.1211(18) 0.0887(15) 0.117(2) -0.0098(14) -0.0122(17) 0.0047(13)
Co1 0.0376(4) 0.0195(3) 0.0402(5) 0.0009(3) 0.0059(4) -0.0016(3)
O1 0.089(3) 0.042(2) 0.049(3) -0.009(2) 0.001(3) -0.030(2)
O2 0.051(3) 0.074(3) 0.063(3) -0.008(2) 0.000(3) -0.001(2)
O3 0.049(3) 0.077(3) 0.092(4) -0.001(3) -0.005(3) -0.013(2)
N1 0.060(3) 0.031(2) 0.041(3) -0.001(2) 0.005(3) -0.005(2)
N2 0.059(3) 0.024(2) 0.044(3) 0.002(2) 0.012(3) -0.004(2)
C1 0.046(3) 0.013(2) 0.039(4) 0.008(2) 0.007(3) 0.005(2)
C2 0.043(3) 0.023(3) 0.043(4) 0.002(3) 0.011(3) 0.000(2)
C3 0.045(3) 0.020(3) 0.053(4) 0.004(3) 0.012(3) 0.003(2)
C4 0.061(4) 0.020(3) 0.040(4) -0.005(3) 0.003(3) 0.000(2)
C5 0.041(3) 0.026(3) 0.037(4) 0.000(3) 0.009(3) 0.003(2)
C6 0.037(3) 0.018(2) 0.042(4) 0.001(2) 0.006(3) 0.003(2)
C7 0.039(3) 0.019(2) 0.040(4) 0.008(2) 0.001(3) -0.001(2)
C8 0.042(3) 0.020(2) 0.043(4) 0.005(3) 0.005(3) 0.002(2)
C9 0.032(3) 0.023(3) 0.047(4) 0.005(3) 0.010(3) 0.000(2)
C10 0.037(3) 0.031(3) 0.041(4) 0.002(3) 0.003(3) -0.002(2)
C11 0.043(3) 0.036(3) 0.060(5) -0.004(3) 0.000(4) 0.004(3)
C12 0.039(4) 0.060(4) 0.080(6) 0.009(4) -0.009(4) 0.007(3)
C13 0.062(4) 0.065(4) 0.047(5) -0.003(4) -0.015(4) -0.003(4)
C14 0.066(4) 0.054(4) 0.057(5) -0.016(3) -0.006(4) 0.002(3)
C15 0.055(4) 0.039(3) 0.052(4) -0.007(3) -0.002(4) 0.006(3)
C16 0.041(3) 0.023(3) 0.045(4) 0.000(3) 0.004(3) -0.009(2)
C17 0.064(4) 0.039(3) 0.049(5) 0.000(3) 0.011(4) -0.012(3)
C18 0.086(5) 0.066(4) 0.051(5) -0.016(4) 0.028(5) -0.032(4)
C19 0.080(6) 0.059(4) 0.089(7) -0.016(4) 0.048(5) -0.026(4)
C20 0.051(4) 0.062(4) 0.098(7) 0.009(4) 0.020(5) -0.003(3)
C21 0.055(4) 0.050(4) 0.067(5) 0.013(3) 0.020(4) -0.006(3)
C22 0.039(3) 0.022(2) 0.037(4) 0.001(3) 0.001(3) 0.001(2)
C23 0.044(3) 0.028(3) 0.048(4) -0.001(3) 0.007(3) 0.000(2)
C24 0.059(4) 0.044(3) 0.043(4) -0.004(3) -0.001(4) 0.007(3)
C25 0.049(4) 0.047(4) 0.069(6) -0.022(4) -0.006(4) -0.002(3)
C26 0.048(4) 0.052(4) 0.072(6) -0.007(4) 0.000(4) -0.021(3)
C27 0.046(3) 0.040(3) 0.057(5) 0.003(3) 0.003(3) -0.009(3)
C28 0.048(4) 0.027(3) 0.043(4) 0.009(3) 0.005(3) 0.007(2)
C29 0.043(3) 0.033(3) 0.064(5) 0.014(3) 0.015(3) 0.002(3)
C30 0.047(4) 0.060(4) 0.085(6) 0.036(4) 0.021(4) 0.010(3)
C31 0.091(6) 0.095(6) 0.068(6) 0.026(5) 0.040(5) 0.049(5)
C32 0.096(6) 0.086(5) 0.057(5) -0.017(4) 0.005(5) 0.038(5)
C33 0.060(4) 0.049(4) 0.053(5) -0.008(3) 0.003(4) 0.014(3)
C34 0.043(3) 0.028(3) 0.044(4) 0.006(3) 0.011(3) 0.003(2)
C35 0.047(4) 0.046(3) 0.064(5) 0.014(3) 0.016(4) 0.003(3)
C36 0.050(4) 0.055(4) 0.038(4) 0.005(3) 0.005(4) 0.009(3)
C37 0.046(4) 0.032(3) 0.047(4) -0.002(3) 0.002(4) 0.008(3)
C38 0.036(3) 0.048(3) 0.063(5) 0.008(3) 0.010(4) -0.005(3)
C39 0.048(4) 0.053(4) 0.045(4) 0.010(3) 0.006(3) 0.004(3)
C40 0.043(4) 0.095(5) 0.070(5) -0.008(4) -0.007(4) 0.008(3)
C41 0.057(4) 0.025(3) 0.041(4) 0.000(3) 0.005(3) -0.005(2)
C42 0.052(4) 0.043(3) 0.047(4) -0.007(3) 0.007(4) -0.009(3)
C43 0.045(4) 0.051(4) 0.061(5) -0.001(4) 0.018(4) -0.006(3)
C44 0.044(4) 0.041(3) 0.080(6) -0.001(4) 0.001(4) -0.009(3)
C45 0.053(4) 0.089(5) 0.070(6) -0.021(4) -0.012(4) -0.015(4)
C46 0.063(5) 0.068(4) 0.061(5) -0.005(4) 0.012(4) -0.018(3)
C47 0.065(5) 0.076(5) 0.108(7) -0.014(5) -0.039(5) -0.003(4)
C48 0.044(3) 0.021(3) 0.053(4) 0.002(3) 0.012(3) -0.008(2)
C49 0.041(3) 0.033(3) 0.048(4) 0.005(3) 0.014(3) -0.003(2)
C50 0.041(3) 0.031(3) 0.041(4) 0.002(3) 0.007(3) 0.003(2)
C51 0.087(5) 0.047(4) 0.045(5) 0.002(3) 0.004(4) -0.027(3)
C52 0.137(7) 0.079(5) 0.051(5) 0.015(4) 0.002(5) -0.040(5)
C53 0.093(5) 0.043(4) 0.064(5) 0.013(4) 0.012(5) -0.023(3)
C54 0.067(4) 0.035(3) 0.061(5) 0.002(3) 0.002(4) -0.006(3)
C55 0.115(6) 0.063(5) 0.080(6) -0.004(4) -0.008(5) 0.008(4)

loop_
_atom_type_symbol
_atom_type_description
_atom_type_scat_dispersion_real
_atom_type_scat_dispersion_imag
_atom_type_scat_source
C C 0.0033 0.0016 'International Tables Vol C Tables 4.2.6.8 and 6.1.1.4'
H H 0.0000 0.0000 'International Tables Vol C Tables 4.2.6.8 and 6.1.1.4'
N N 0.0061 0.0033 'International Tables Vol C Tables 4.2.6.8 and 6.1.1.4'
O O 0.0106 0.0060 'International Tables Vol C Tables 4.2.6.8 and 6.1.1.4'
Co Co 0.3494 0.9721 'International Tables Vol C Tables 4.2.6.8 and 6.1.1.4'
Cl Cl 0.1484 0.1585 'International Tables Vol C Tables 4.2.6.8 and 6.1.1.4'

loop_
_geom_angle_atom_site_label_1
_geom_angle_atom_site_label_2
_geom_angle_atom_site_label_3
_geom_angle
C8 Co1 C9 43.44(19)
C8 Co1 C6 62.8(2)
C9 Co1 C6 43.0(2)
C8 Co1 C7 43.0(2)
C9 Co1 C7 62.6(2)
C6 Co1 C7 43.28(19)
C8 Co1 C4 162.4(2)
C9 Co1 C4 148.8(2)
C6 Co1 C4 116.5(2)
C7 Co1 C4 123.1(2)
C8 Co1 C1 124.9(2)
C9 Co1 C1 113.7(2)
C6 Co1 C1 143.3(2)
C7 Co1 C1 166.7(2)
C4 Co1 C1 67.3(2)
C8 Co1 C3 128.2(2)
C9 Co1 C3 171.0(2)
C6 Co1 C3 141.2(2)
C7 Co1 C3 114.5(2)
C4 Co1 C3 40.2(2)
C1 Co1 C3 67.1(2)
C8 Co1 C5 157.1(2)
C9 Co1 C5 118.74(19)
C6 Co1 C5 116.5(2)
C7 Co1 C5 152.6(2)
C4 Co1 C5 40.42(19)
C1 Co1 C5 40.7(2)
C3 Co1 C5 68.12(19)
C8 Co1 C2 113.0(2)
C9 Co1 C2 135.8(2)
C6 Co1 C2 175.3(2)
C7 Co1 C2 132.4(2)
C4 Co1 C2 66.7(2)
C1 Co1 C2 40.33(19)
C3 Co1 C2 39.1(2)
C5 Co1 C2 68.1(2)
C37 O2 C40 117.0(5)
C44 O3 C47 118.4(6)
C54 N1 C50 116.5(5)
C49 N2 C48 125.9(5)
C49 N2 H2 117.0
C48 N2 H2 117.0
C5 C1 C2 109.1(5)
C5 C1 C48 125.8(5)
C2 C1 C48 125.2(5)
C5 C1 Co1 69.9(3)
C2 C1 Co1 71.7(3)
C48 C1 Co1 125.4(3)
C3 C2 C1 106.8(5)
C3 C2 C34 123.0(5)
C1 C2 C34 130.2(5)
C3 C2 Co1 68.5(3)
C1 C2 Co1 67.9(3)
C34 C2 Co1 128.6(3)
C2 C3 C4 109.2(5)
C2 C3 Co1 72.4(3)
C4 C3 Co1 69.6(3)
C2 C3 H3 125.4
C4 C3 H3 125.4
Co1 C3 H3 125.4
C3 C4 C5 109.2(5)
C3 C4 Co1 70.2(3)
C5 C4 Co1 70.3(3)
C3 C4 H4 125.4
C5 C4 H4 125.4
Co1 C4 H4 125.4
C4 C5 C1 105.7(5)
C4 C5 C41 122.7(5)
C1 C5 C41 131.6(5)
C4 C5 Co1 69.2(3)
C1 C5 Co1 69.4(3)
C41 C5 Co1 127.9(3)
C9 C6 C10 134.9(5)
C9 C6 C7 89.9(4)
C10 C6 C7 133.5(5)
C9 C6 Co1 68.3(3)
C10 C6 Co1 131.5(3)
C7 C6 Co1 68.5(3)
C8 C7 C16 136.0(5)
C8 C7 C6 90.0(4)
C16 C7 C6 133.3(5)
C8 C7 Co1 68.0(3)
C16 C7 Co1 128.3(3)
C6 C7 Co1 68.2(3)
C7 C8 C22 133.8(5)
C7 C8 C9 89.9(4)
C22 C8 C9 135.0(5)
C7 C8 Co1 69.0(3)
C22 C8 Co1 129.5(4)
C9 C8 Co1 68.3(3)
C28 C9 C6 134.9(5)
C28 C9 C8 134.5(5)
C6 C9 C8 90.2(4)
C28 C9 Co1 125.7(3)
C6 C9 Co1 68.8(3)
C8 C9 Co1 68.2(2)
C15 C10 C11 117.4(6)
C15 C10 C6 121.7(5)
C11 C10 C6 120.8(5)
C12 C11 C10 120.1(6)
C12 C11 H11 119.9
C10 C11 H11 119.9
C13 C12 C11 121.3(6)
C13 C12 H12 119.4
C11 C12 H12 119.4
C14 C13 C12 118.2(6)
C14 C13 H13 120.9
C12 C13 H13 120.9
C13 C14 C15 121.3(6)
C13 C14 H14 119.4
C15 C14 H14 119.4
C14 C15 C10 121.6(5)
C14 C15 H15 119.2
C10 C15 H15 119.2
C21 C16 C17 117.9(6)
C21 C16 C7 121.4(6)
C17 C16 C7 120.7(5)
C18 C17 C16 121.1(6)
C18 C17 H17 119.5
C16 C17 H17 119.5
C19 C18 C17 120.6(7)
C19 C18 H18 119.7
C17 C18 H18 119.7
C18 C19 C20 119.8(7)
C18 C19 H19 120.1
C20 C19 H19 120.1
C19 C20 C21 120.3(7)
C19 C20 H20 119.9
C21 C20 H20 119.9
C16 C21 C20 120.3(7)
C16 C21 H21 119.8
C20 C21 H21 119.8
C23 C22 C27 118.1(5)
C23 C22 C8 123.0(5)
C27 C22 C8 118.8(5)
C24 C23 C22 121.2(5)
C24 C23 H23 119.4
C22 C23 H23 119.4
C23 C24 C25 119.7(6)
C23 C24 H24 120.1
C25 C24 H24 120.1
C26 C25 C24 119.8(6)
C26 C25 H25 120.1
C24 C25 H25 120.1
C25 C26 C27 120.8(6)
C25 C26 H26 119.6
C27 C26 H26 119.6
C26 C27 C22 120.3(6)
C26 C27 H27 119.8
C22 C27 H27 119.8
C33 C28 C29 118.6(5)
C33 C28 C9 121.3(5)
C29 C28 C9 120.1(5)
C30 C29 C28 120.6(6)
C30 C29 H29 119.7
C28 C29 H29 119.7
C31 C30 C29 120.0(7)
C31 C30 H30 120.0
C29 C30 H30 120.0
C30 C31 C32 120.7(7)
C30 C31 H31 119.7
C32 C31 H31 119.7
C31 C32 C33 119.2(7)
C31 C32 H32 120.4
C33 C32 H32 120.4
C28 C33 C32 120.8(6)
C28 C33 H33 119.6
C32 C33 H33 119.6
C35 C34 C39 115.5(6)
C35 C34 C2 124.6(5)
C39 C34 C2 119.9(5)
C34 C35 C36 123.4(6)
C34 C35 H35 118.3
C36 C35 H35 118.3
C37 C36 C35 118.3(6)
C37 C36 H36 120.8
C35 C36 H36 120.8
C36 C37 C38 120.6(6)
C36 C37 O2 115.8(6)
C38 C37 O2 123.6(5)
C37 C38 C39 119.7(5)
C37 C38 H38 120.1
C39 C38 H38 120.1
C38 C39 C34 122.4(6)
C38 C39 H39 118.8
C34 C39 H39 118.8
O2 C40 H40A 109.5
O2 C40 H40B 109.5
H40A C40 H40B 109.5
O2 C40 H40C 109.5
H40A C40 H40C 109.5
H40B C40 H40C 109.5
C46 C41 C42 116.1(6)
C46 C41 C5 119.8(5)
C42 C41 C5 124.1(6)
C41 C42 C43 122.1(6)
C41 C42 H42 119.0
C43 C42 H42 119.0
C44 C43 C42 120.2(6)
C44 C43 H43 119.9
C42 C43 H43 119.9
C43 C44 O3 117.1(6)
C43 C44 C45 119.3(6)
O3 C44 C45 123.6(7)
C46 C45 C44 119.0(7)
C46 C45 H45 120.5
C44 C45 H45 120.5
C45 C46 C41 123.4(7)
C45 C46 H46 118.3
C41 C46 H46 118.3
O3 C47 H47A 109.5
O3 C47 H47B 109.5
H47A C47 H47B 109.5
O3 C47 H47C 109.5
H47A C47 H47C 109.5
H47B C47 H47C 109.5
N2 C48 C1 111.3(4)
N2 C48 H48A 109.4
C1 C48 H48A 109.4
N2 C48 H48B 109.4
C1 C48 H48B 109.4
H48A C48 H48B 108.0
O1 C49 N2 124.6(5)
O1 C49 C50 121.4(6)
N2 C49 C50 114.0(5)
N1 C50 C51 123.7(5)
N1 C50 C49 116.6(5)
C51 C50 C49 119.7(5)
C50 C51 C52 118.1(6)
C50 C51 H51 120.9
C52 C51 H51 120.9
C53 C52 C51 118.8(7)
C53 C52 H52 120.6
C51 C52 H52 120.6
C54 C53 C52 118.7(6)
C54 C53 H53 120.7
C52 C53 H53 120.7
N1 C54 C53 124.1(6)
N1 C54 H54 118.0
C53 C54 H54 118.0
Cl3 C55 Cl1 110.7(4)
Cl3 C55 Cl2 109.6(4)
Cl1 C55 Cl2 110.1(4)
Cl3 C55 H55 108.8
Cl1 C55 H55 108.8
Cl2 C55 H55 108.8

loop_
_geom_bond_atom_site_label_1
_geom_bond_atom_site_label_2
_geom_bond_distance
Cl1 C55 1.758(8)
Cl2 C55 1.762(7)
Cl3 C55 1.743(8)
Co1 C8 1.993(5)
Co1 C9 1.995(5)
Co1 C6 2.001(5)
Co1 C7 2.006(5)
Co1 C4 2.057(5)
Co1 C1 2.064(5)
Co1 C3 2.065(5)
Co1 C5 2.072(5)
Co1 C2 2.115(5)
O1 C49 1.226(6)
O2 C37 1.385(7)
O2 C40 1.412(7)
O3 C44 1.379(7)
O3 C47 1.398(8)
N1 C54 1.336(6)
N1 C50 1.338(7)
N2 C49 1.327(7)
N2 C48 1.479(6)
N2 H2 0.8600
C1 C5 1.438(7)
C1 C2 1.441(7)
C1 C48 1.500(7)
C2 C3 1.400(7)
C2 C34 1.483(8)
C3 C4 1.416(7)
C3 H3 0.9800
C4 C5 1.426(7)
C4 H4 0.9800
C5 C41 1.487(7)
C6 C9 1.463(7)
C6 C10 1.468(7)
C6 C7 1.478(7)
C7 C8 1.465(7)
C7 C16 1.467(7)
C8 C22 1.471(7)
C8 C9 1.476(7)
C9 C28 1.460(7)
C10 C15 1.381(7)
C10 C11 1.399(7)
C11 C12 1.385(8)
C11 H11 0.9300
C12 C13 1.378(8)
C12 H12 0.9300
C13 C14 1.368(8)
C13 H13 0.9300
C14 C15 1.368(8)
C14 H14 0.9300
C15 H15 0.9300
C16 C21 1.391(7)
C16 C17 1.393(8)
C17 C18 1.373(8)
C17 H17 0.9300
C18 C19 1.367(10)
C18 H18 0.9300
C19 C20 1.370(10)
C19 H19 0.9300
C20 C21 1.394(8)
C20 H20 0.9300
C21 H21 0.9300
C22 C23 1.388(7)
C22 C27 1.393(7)
C23 C24 1.376(8)
C23 H23 0.9300
C24 C25 1.380(8)
C24 H24 0.9300
C25 C26 1.368(9)
C25 H25 0.9300
C26 C27 1.377(8)
C26 H26 0.9300
C27 H27 0.9300
C28 C33 1.379(8)
C28 C29 1.404(7)
C29 C30 1.377(8)
C29 H29 0.9300
C30 C31 1.375(10)
C30 H30 0.9300
C31 C32 1.380(10)
C31 H31 0.9300
C32 C33 1.400(9)
C32 H32 0.9300
C33 H33 0.9300
C34 C35 1.393(8)
C34 C39 1.394(7)
C35 C36 1.395(8)
C35 H35 0.9300
C36 C37 1.371(7)
C36 H36 0.9300
C37 C38 1.377(8)
C38 C39 1.382(8)
C38 H38 0.9300
C39 H39 0.9300
C40 H40A 0.9600
C40 H40B 0.9600
C40 H40C 0.9600
C41 C46 1.378(8)
C41 C42 1.384(7)
C42 C43 1.392(8)
C42 H42 0.9300
C43 C44 1.359(9)
C43 H43 0.9300
C44 C45 1.398(9)
C45 C46 1.375(8)
C45 H45 0.9300
C46 H46 0.9300
C47 H47A 0.9600
C47 H47B 0.9600
C47 H47C 0.9600
C48 H48A 0.9700
C48 H48B 0.9700
C49 C50 1.516(7)
C50 C51 1.356(8)
C51 C52 1.399(8)
C51 H51 0.9300
C52 C53 1.363(9)
C52 H52 0.9300
C53 C54 1.358(8)
C53 H53 0.9300
C54 H54 0.9300
C55 H55 0.9800

loop_
_geom_torsion_atom_site_label_1
_geom_torsion_atom_site_label_2
_geom_torsion_atom_site_label_3
_geom_torsion_atom_site_label_4
_geom_torsion
C8 Co1 C1 C5 155.8(3)
C9 Co1 C1 C5 107.1(3)
C6 Co1 C1 C5 65.6(4)
C7 Co1 C1 C5 177.9(8)
C4 Co1 C1 C5 -38.8(3)
C3 Co1 C1 C5 -82.6(3)
C2 Co1 C1 C5 -119.1(4)
C8 Co1 C1 C2 -85.1(3)
C9 Co1 C1 C2 -133.7(3)
C6 Co1 C1 C2 -175.3(3)
C7 Co1 C1 C2 -62.9(9)
C4 Co1 C1 C2 80.3(3)
C3 Co1 C1 C2 36.5(3)
C5 Co1 C1 C2 119.1(4)
C8 Co1 C1 C48 35.6(5)
C9 Co1 C1 C48 -13.1(5)
C6 Co1 C1 C48 -54.7(6)
C7 Co1 C1 C48 57.7(10)
C4 Co1 C1 C48 -159.1(5)
C3 Co1 C1 C48 157.2(5)
C5 Co1 C1 C48 -120.2(6)
C2 Co1 C1 C48 120.6(6)
C5 C1 C2 C3 2.6(5)
C48 C1 C2 C3 -178.6(4)
Co1 C1 C2 C3 -57.6(3)
C5 C1 C2 C34 -177.1(5)
C48 C1 C2 C34 1.7(7)
Co1 C1 C2 C34 122.6(5)
C5 C1 C2 Co1 60.2(3)
C48 C1 C2 Co1 -120.9(4)
C8 Co1 C2 C3 -122.9(3)
C9 Co1 C2 C3 -168.9(3)
C6 Co1 C2 C3 -97(3)
C7 Co1 C2 C3 -76.5(4)
C4 Co1 C2 C3 37.9(3)
C1 Co1 C2 C3 119.6(4)
C5 Co1 C2 C3 81.8(3)
C8 Co1 C2 C1 117.4(3)
C9 Co1 C2 C1 71.4(4)
C6 Co1 C2 C1 143(3)
C7 Co1 C2 C1 163.9(3)
C4 Co1 C2 C1 -81.8(3)
C3 Co1 C2 C1 -119.6(4)
C5 Co1 C2 C1 -37.9(3)
C8 Co1 C2 C34 -7.2(6)
C9 Co1 C2 C34 -53.1(6)
C6 Co1 C2 C34 19(3)
C7 Co1 C2 C34 39.3(6)
C4 Co1 C2 C34 153.6(5)
C1 Co1 C2 C34 -124.6(6)
C3 Co1 C2 C34 115.8(6)
C5 Co1 C2 C34 -162.4(5)
C1 C2 C3 C4 -2.9(5)
C34 C2 C3 C4 176.9(4)
Co1 C2 C3 C4 -60.2(3)
C1 C2 C3 Co1 57.3(3)
C34 C2 C3 Co1 -123.0(4)
C8 Co1 C3 C2 79.6(4)
C9 Co1 C3 C2 59.5(15)
C6 Co1 C3 C2 172.6(3)
C7 Co1 C3 C2 127.9(3)
C4 Co1 C3 C2 -119.1(5)
C1 Co1 C3 C2 -37.6(3)
C5 Co1 C3 C2 -81.8(3)
C8 Co1 C3 C4 -161.4(3)
C9 Co1 C3 C4 179(43)
C6 Co1 C3 C4 -68.3(4)
C7 Co1 C3 C4 -113.0(3)
C1 Co1 C3 C4 81.4(3)
C5 Co1 C3 C4 37.3(3)
C2 Co1 C3 C4 119.1(5)
C2 C3 C4 C5 2.1(5)
Co1 C3 C4 C5 -59.8(3)
C2 C3 C4 Co1 61.9(3)
C8 Co1 C4 C3 56.0(9)
C9 Co1 C4 C3 -179.6(4)
C6 Co1 C4 C3 139.4(3)
C7 Co1 C4 C3 89.7(4)
C1 Co1 C4 C3 -80.9(4)
C5 Co1 C4 C3 -120.0(5)
C2 Co1 C4 C3 -36.9(3)
C8 Co1 C4 C5 176.0(7)
C9 Co1 C4 C5 -59.6(6)
C6 Co1 C4 C5 -100.6(3)
C7 Co1 C4 C5 -150.4(3)
C1 Co1 C4 C5 39.1(3)
C3 Co1 C4 C5 120.0(5)
C2 Co1 C4 C5 83.1(3)
C3 C4 C5 C1 -0.5(5)
Co1 C4 C5 C1 -60.1(3)
C3 C4 C5 C41 -177.8(4)
Co1 C4 C5 C41 122.5(5)
C3 C4 C5 Co1 59.7(3)
C2 C1 C5 C4 -1.3(5)
C48 C1 C5 C4 179.9(4)
Co1 C1 C5 C4 60.0(3)
C2 C1 C5 C41 175.7(5)
C48 C1 C5 C41 -3.1(8)
Co1 C1 C5 C41 -122.9(5)
C2 C1 C5 Co1 -61.4(3)
C48 C1 C5 Co1 119.8(4)
C8 Co1 C5 C4 -176.9(5)
C9 Co1 C5 C4 149.3(3)
C6 Co1 C5 C4 100.6(3)
C7 Co1 C5 C4 64.2(5)
C1 Co1 C5 C4 -116.9(4)
C3 Co1 C5 C4 -37.0(3)
C2 Co1 C5 C4 -79.3(3)
C8 Co1 C5 C1 -60.0(6)
C9 Co1 C5 C1 -93.8(3)
C6 Co1 C5 C1 -142.6(3)
C7 Co1 C5 C1 -179.0(4)
C4 Co1 C5 C1 116.9(4)
C3 Co1 C5 C1 79.8(3)
C2 Co1 C5 C1 37.5(3)
C8 Co1 C5 C41 67.3(8)
C9 Co1 C5 C41 33.5(6)
C6 Co1 C5 C41 -15.3(6)
C7 Co1 C5 C41 -51.7(7)
C4 Co1 C5 C41 -115.9(7)
C1 Co1 C5 C41 127.3(6)
C3 Co1 C5 C41 -152.9(6)
C2 Co1 C5 C41 164.8(6)
C8 Co1 C6 C9 -49.7(3)
C7 Co1 C6 C9 -98.9(4)
C4 Co1 C6 C9 150.0(3)
C1 Co1 C6 C9 63.0(4)
C3 Co1 C6 C9 -167.9(3)
C5 Co1 C6 C9 104.6(3)
C2 Co1 C6 C9 -76(3)
C8 Co1 C6 C10 178.9(6)
C9 Co1 C6 C10 -131.4(6)
C7 Co1 C6 C10 129.8(6)
C4 Co1 C6 C10 18.6(6)
C1 Co1 C6 C10 -68.3(6)
C3 Co1 C6 C10 60.7(6)
C5 Co1 C6 C10 -26.8(6)
C2 Co1 C6 C10 152(2)
C8 Co1 C6 C7 49.1(3)
C9 Co1 C6 C7 98.9(4)
C4 Co1 C6 C7 -111.1(3)
C1 Co1 C6 C7 161.9(3)
C3 Co1 C6 C7 -69.0(4)
C5 Co1 C6 C7 -156.5(3)
C2 Co1 C6 C7 22(3)
C9 C6 C7 C8 0.4(4)
C10 C6 C7 C8 166.3(5)
Co1 C6 C7 C8 -66.2(3)
C9 C6 C7 C16 -170.7(5)
C10 C6 C7 C16 -4.8(8)
Co1 C6 C7 C16 122.6(5)
C9 C6 C7 Co1 66.6(3)
C10 C6 C7 Co1 -127.5(5)
C9 Co1 C7 C8 50.0(3)
C6 Co1 C7 C8 99.4(4)
C4 Co1 C7 C8 -165.7(3)
C1 Co1 C7 C8 -27.0(10)
C3 Co1 C7 C8 -120.6(3)
C5 Co1 C7 C8 150.1(4)
C2 Co1 C7 C8 -78.2(4)
C8 Co1 C7 C16 132.0(6)
C9 Co1 C7 C16 -178.0(6)
C6 Co1 C7 C16 -128.6(6)
C4 Co1 C7 C16 -33.7(6)
C1 Co1 C7 C16 105.0(9)
C3 Co1 C7 C16 11.4(6)
C5 Co1 C7 C16 -77.9(6)
C2 Co1 C7 C16 53.8(6)
C8 Co1 C7 C6 -99.4(4)
C9 Co1 C7 C6 -49.4(3)
C4 Co1 C7 C6 94.9(3)
C1 Co1 C7 C6 -126.3(8)
C3 Co1 C7 C6 140.0(3)
C5 Co1 C7 C6 50.7(5)
C2 Co1 C7 C6 -177.6(3)
C16 C7 C8 C22 2.2(9)
C6 C7 C8 C22 -168.5(5)
Co1 C7 C8 C22 125.1(6)
C16 C7 C8 C9 170.3(5)
C6 C7 C8 C9 -0.4(3)
Co1 C7 C8 C9 -66.8(2)
C16 C7 C8 Co1 -122.9(6)
C6 C7 C8 Co1 66.3(2)
C9 Co1 C8 C7 -98.6(4)
C6 Co1 C8 C7 -49.5(3)
C4 Co1 C8 C7 42.9(9)
C1 Co1 C8 C7 172.7(3)
C3 Co1 C8 C7 85.9(4)
C5 Co1 C8 C7 -143.8(5)
C2 Co1 C8 C7 128.2(3)
C9 Co1 C8 C22 131.2(6)
C6 Co1 C8 C22 -179.6(6)
C7 Co1 C8 C22 -130.1(6)
C4 Co1 C8 C22 -87.2(9)
C1 Co1 C8 C22 42.5(6)
C3 Co1 C8 C22 -44.3(6)
C5 Co1 C8 C22 86.0(7)
C2 Co1 C8 C22 -1.9(5)
C6 Co1 C8 C9 49.1(3)
C7 Co1 C8 C9 98.6(4)
C4 Co1 C8 C9 141.5(7)
C1 Co1 C8 C9 -88.7(4)
C3 Co1 C8 C9 -175.5(3)
C5 Co1 C8 C9 -45.2(7)
C2 Co1 C8 C9 -133.2(3)
C10 C6 C9 C28 7.8(9)
C7 C6 C9 C28 173.4(5)
Co1 C6 C9 C28 -119.8(6)
C10 C6 C9 C8 -166.0(5)
C7 C6 C9 C8 -0.4(3)
Co1 C6 C9 C8 66.5(2)
C10 C6 C9 Co1 127.6(6)
C7 C6 C9 Co1 -66.9(2)
C7 C8 C9 C28 -173.4(5)
C22 C8 C9 C28 -5.5(9)
Co1 C8 C9 C28 119.2(6)
C7 C8 C9 C6 0.4(4)
C22 C8 C9 C6 168.3(5)
Co1 C8 C9 C6 -67.0(3)
C7 C8 C9 Co1 67.4(3)
C22 C8 C9 Co1 -124.8(6)
C8 Co1 C9 C28 -130.0(6)
C6 Co1 C9 C28 130.8(6)
C7 Co1 C9 C28 -179.4(6)
C4 Co1 C9 C28 71.3(7)
C1 Co1 C9 C28 -13.6(5)
C3 Co1 C9 C28 -106.9(14)
C5 Co1 C9 C28 31.7(6)
C2 Co1 C9 C28 -55.7(6)
C8 Co1 C9 C6 99.2(4)
C7 Co1 C9 C6 49.8(3)
C4 Co1 C9 C6 -59.5(5)
C1 Co1 C9 C6 -144.4(3)
C3 Co1 C9 C6 122.3(14)
C5 Co1 C9 C6 -99.1(3)
C2 Co1 C9 C6 173.5(3)
C6 Co1 C9 C8 -99.2(4)
C7 Co1 C9 C8 -49.4(3)
C4 Co1 C9 C8 -158.7(4)
C1 Co1 C9 C8 116.4(3)
C3 Co1 C9 C8 23.1(16)
C5 Co1 C9 C8 161.7(3)
C2 Co1 C9 C8 74.3(4)
C9 C6 C10 C15 -151.9(5)
C7 C6 C10 C15 48.2(8)
Co1 C6 C10 C15 -51.4(7)
C9 C6 C10 C11 32.7(8)
C7 C6 C10 C11 -127.2(6)
Co1 C6 C10 C11 133.2(5)
C15 C10 C11 C12 0.3(8)
C6 C10 C11 C12 175.8(5)
C10 C11 C12 C13 0.0(9)
C11 C12 C13 C14 -0.1(10)
C12 C13 C14 C15 -0.2(10)
C13 C14 C15 C10 0.5(10)
C11 C10 C15 C14 -0.5(8)
C6 C10 C15 C14 -176.1(5)
C8 C7 C16 C21 37.6(8)
C6 C7 C16 C21 -155.2(5)
Co1 C7 C16 C21 -59.9(7)
C8 C7 C16 C17 -141.3(6)
C6 C7 C16 C17 25.9(8)
Co1 C7 C16 C17 121.2(5)
C21 C16 C17 C18 1.7(8)
C7 C16 C17 C18 -179.4(5)
C16 C17 C18 C19 -1.4(9)
C17 C18 C19 C20 -0.1(10)
C18 C19 C20 C21 1.1(10)
C17 C16 C21 C20 -0.7(8)
C7 C16 C21 C20 -179.5(5)
C19 C20 C21 C16 -0.8(9)
C7 C8 C22 C23 -147.1(5)
C9 C8 C22 C23 49.9(8)
Co1 C8 C22 C23 -48.7(7)
C7 C8 C22 C27 35.7(8)
C9 C8 C22 C27 -127.4(6)
Co1 C8 C22 C27 134.1(5)
C27 C22 C23 C24 -0.4(7)
C8 C22 C23 C24 -177.7(5)
C22 C23 C24 C25 0.3(8)
C23 C24 C25 C26 0.4(9)
C24 C25 C26 C27 -0.9(9)
C25 C26 C27 C22 0.7(9)
C23 C22 C27 C26 -0.1(8)
C8 C22 C27 C26 177.3(5)
C6 C9 C28 C33 -150.6(6)
C8 C9 C28 C33 20.7(8)
Co1 C9 C28 C33 114.5(5)
C6 C9 C28 C29 27.4(8)
C8 C9 C28 C29 -161.3(5)
Co1 C9 C28 C29 -67.5(7)
C33 C28 C29 C30 -1.7(8)
C9 C28 C29 C30 -179.8(5)
C28 C29 C30 C31 -1.1(9)
C29 C30 C31 C32 3.2(10)
C30 C31 C32 C33 -2.6(11)
C29 C28 C33 C32 2.4(9)
C9 C28 C33 C32 -179.6(5)
C31 C32 C33 C28 -0.3(10)
C3 C2 C34 C35 -152.6(5)
C1 C2 C34 C35 27.1(8)
Co1 C2 C34 C35 119.7(5)
C3 C2 C34 C39 25.2(7)
C1 C2 C34 C39 -155.1(5)
Co1 C2 C34 C39 -62.5(6)
C39 C34 C35 C36 1.1(8)
C2 C34 C35 C36 179.0(5)
C34 C35 C36 C37 -1.9(8)
C35 C36 C37 C38 1.8(8)
C35 C36 C37 O2 -177.5(5)
C40 O2 C37 C36 168.5(5)
C40 O2 C37 C38 -10.7(8)
C36 C37 C38 C39 -0.9(8)
O2 C37 C38 C39 178.3(5)
C37 C38 C39 C34 0.1(8)
C35 C34 C39 C38 -0.2(8)
C2 C34 C39 C38 -178.3(5)
C4 C5 C41 C46 -15.4(7)
C1 C5 C41 C46 168.0(5)
Co1 C5 C41 C46 72.6(7)
C4 C5 C41 C42 163.0(5)
C1 C5 C41 C42 -13.6(8)
Co1 C5 C41 C42 -108.9(6)
C46 C41 C42 C43 0.3(8)
C5 C41 C42 C43 -178.2(5)
C41 C42 C43 C44 0.7(8)
C42 C43 C44 O3 178.6(5)
C42 C43 C44 C45 -1.6(9)
C47 O3 C44 C43 -171.7(6)
C47 O3 C44 C45 8.6(9)
C43 C44 C45 C46 1.6(9)
O3 C44 C45 C46 -178.7(6)
C44 C45 C46 C41 -0.6(10)
C42 C41 C46 C45 -0.3(9)
C5 C41 C46 C45 178.3(5)
C49 N2 C48 C1 145.0(5)
C5 C1 C48 N2 82.4(6)
C2 C1 C48 N2 -96.2(5)
Co1 C1 C48 N2 172.0(4)
C48 N2 C49 O1 -5.6(9)
C48 N2 C49 C50 173.0(4)
C54 N1 C50 C51 0.6(8)
C54 N1 C50 C49 -178.3(4)
O1 C49 C50 N1 169.1(5)
N2 C49 C50 N1 -9.6(7)
O1 C49 C50 C51 -9.8(8)
N2 C49 C50 C51 171.5(5)
N1 C50 C51 C52 0.9(10)
C49 C50 C51 C52 179.7(6)
C50 C51 C52 C53 -2.5(11)
C51 C52 C53 C54 2.6(12)
C50 N1 C54 C53 -0.4(9)
C52 C53 C54 N1 -1.2(11)
